data_4341799
loop_
_publ_author_name
'Khusnutdinova, Julia R.'
'Rath, Nigam P.'
'Mirica, Liviu M.'

_publ_section_title
;
 The Conformational Flexibility of the Tetradentate Ligand (tBu)N4 is
 Essential for the Stabilization of ((tBu)N4)Pd(III) Complexes.
;
_journal_name_full 'Inorganic chemistry'
_journal_page_first 141126065928000
_journal_paper_doi 10.1021/ic5023054
_journal_year 2014
_chemical_formula_moiety 'C26 H39 N6 Pd, 3(C F3 O3 S)'
_chemical_formula_sum 'C29 H39 F9 N6 O9 Pd S3'
_chemical_formula_weight 989.24
_chemical_name_systematic
; 
 ? 
;
_space_group_crystal_system triclinic
_space_group_IT_number 2
_space_group_name_Hall '-P 1'
_space_group_name_H-M_alt 'P -1'
_symmetry_space_group_name_Hall '-P 1'
_symmetry_space_group_name_H-M 'P -1'
_atom_sites_solution_hydrogens geom
_atom_sites_solution_primary direct
_atom_sites_solution_secondary difmap
_audit_creation_method SHELXL-2013
_cell_angle_alpha 89.532(4)
_cell_angle_beta 84.959(4)
_cell_angle_gamma 88.827(4)
_cell_formula_units_Z 4
_cell_length_a 13.0607(10)
_cell_length_b 14.1701(11)
_cell_length_c 21.3592(15)
_cell_measurement_reflns_used 9105
_cell_measurement_temperature 100(2)
_cell_measurement_theta_max 25.24
_cell_measurement_theta_min 2.37
_cell_volume 3936.8(5)
_computing_cell_refinement 'Bruker SAINT'
_computing_data_collection 'Bruker APEX2'
_computing_data_reduction 'Bruker SAINT'
_computing_molecular_graphics 'Bruker SHELXTL'
_computing_publication_material 'Bruker SHELXTL'
_computing_structure_refinement 'SHELXL-2013 (Sheldrick, 2013)'
_computing_structure_solution 'SHELXS-97 (Sheldrick, 2008)'
_diffrn_ambient_temperature 100(2)
_diffrn_measured_fraction_theta_full 1.062
_diffrn_measured_fraction_theta_max 1.062
_diffrn_measurement_device_type 'Bruker APEX-II CCD'
_diffrn_measurement_method '\f and \w scans'
_diffrn_radiation_type MoK\a
_diffrn_radiation_wavelength 0.71073
_diffrn_reflns_av_R_equivalents 0.0715
_diffrn_reflns_av_unetI/netI 0.0499
_diffrn_reflns_Laue_measured_fraction_full 1.062
_diffrn_reflns_Laue_measured_fraction_max 1.062
_diffrn_reflns_limit_h_max 15
_diffrn_reflns_limit_h_min -15
_diffrn_reflns_limit_k_max 16
_diffrn_reflns_limit_k_min -16
_diffrn_reflns_limit_l_max 25
_diffrn_reflns_limit_l_min -25
_diffrn_reflns_number 94632
_diffrn_reflns_point_group_measured_fraction_full 1.062
_diffrn_reflns_point_group_measured_fraction_max 1.062
_diffrn_reflns_theta_full 25.000
_diffrn_reflns_theta_max 25.000
_diffrn_reflns_theta_min 1.566
_exptl_absorpt_coefficient_mu 0.730
_exptl_absorpt_correction_T_max 0.8620
_exptl_absorpt_correction_T_min 0.7615
_exptl_absorpt_correction_type multi-scan
_exptl_absorpt_process_details 'sadabs v2012/1'
_exptl_crystal_colour purple
_exptl_crystal_density_diffrn 1.669
_exptl_crystal_description rectangular
_exptl_crystal_F_000 2008
_exptl_crystal_size_max 0.207
_exptl_crystal_size_mid 0.132
_exptl_crystal_size_min 0.124
_refine_diff_density_max 3.554
_refine_diff_density_min -1.195
_refine_diff_density_rms 0.179
_refine_ls_extinction_method none
_refine_ls_goodness_of_fit_ref 1.083
_refine_ls_hydrogen_treatment constr
_refine_ls_matrix_type full
_refine_ls_number_parameters 1076
_refine_ls_number_reflns 13698
_refine_ls_number_restraints 22
_refine_ls_restrained_S_all 1.083
_refine_ls_R_factor_all 0.1072
_refine_ls_R_factor_gt 0.0846
_refine_ls_shift/su_max 0.001
_refine_ls_shift/su_mean 0.000
_refine_ls_structure_factor_coef Fsqd
_refine_ls_weighting_details 'w=1/[\s^2^(Fo^2^)+(0.0761P)^2^+77.7871P] where P=(Fo^2^+2Fc^2^)/3'
_refine_ls_weighting_scheme calc
_refine_ls_wR_factor_gt 0.2208
_refine_ls_wR_factor_ref 0.2359
_reflns_Friedel_coverage 0.000
_reflns_number_gt 10666
_reflns_number_total 13698
_reflns_threshold_expression 'I > 2\s(I)'
_cod_data_source_file ic5023054_si_002.cif
_cod_data_source_block l3011
_cod_database_code 4341799
_shelx_space_group_comment
; 
The symmetry employed for this shelxl refinement is uniquely defined 
by the following loop, which should always be used as a source of 
symmetry information in preference to the above space-group names. 
They are only intended as comments. 
;
_shelx_estimated_absorpt_t_min 0.864
_shelx_estimated_absorpt_t_max 0.915
_shelxl_version_number 2013-3

loop_
_space_group_symop_operation_xyz
'x, y, z'
'-x, -y, -z'

loop_
_atom_site_label
_atom_site_type_symbol
_atom_site_fract_x
_atom_site_fract_y
_atom_site_fract_z
_atom_site_U_iso_or_equiv
_atom_site_adp_type
_atom_site_occupancy
_atom_site_site_symmetry_order
_atom_site_calc_flag
_atom_site_refinement_flags_posn
_atom_site_refinement_flags_adp
_atom_site_refinement_flags_occupancy
_atom_site_disorder_assembly
_atom_site_disorder_group
Pd1 Pd 0.06766(5) 0.36604(4) 0.16315(3) 0.01793(18) Uani 1 1 d . . . . .
Pd2 Pd 0.44402(5) 0.87291(5) 0.33554(3) 0.02090(18) Uani 1 1 d . . . . .
N1 N 0.2172(5) 0.3950(5) 0.1657(3) 0.0201(15) Uani 1 1 d . . . . .
N2 N 0.1163(5) 0.2406(5) 0.1287(3) 0.0221(16) Uani 1 1 d . . . . .
N3 N 0.1170(6) 0.2750(5) 0.2584(3) 0.0223(16) Uani 1 1 d . . . . .
N4 N 0.2183(5) 0.3834(5) 0.0154(3) 0.0223(16) Uani 1 1 d . . . . .
H4A H 0.2803 0.3458 0.0257 0.027 Uiso 1 1 calc R U . . .
N5 N -0.0781(5) 0.3339(5) 0.1554(3) 0.0206(15) Uani 1 1 d . . . . .
N6 N 0.0255(5) 0.4960(5) 0.1915(3) 0.0220(16) Uani 1 1 d . . . . .
N1' N 0.2910(5) 0.8963(5) 0.3329(3) 0.0188(15) Uani 1 1 d . . . . .
N2' N 0.4107(6) 0.7486(5) 0.3745(3) 0.0248(17) Uani 1 1 d . . . . .
N3' N 0.4013(6) 0.7737(5) 0.2432(3) 0.0210(15) Uani 1 1 d . . . . .
N4' N 0.2862(6) 0.8861(7) 0.4786(4) 0.0349(16) Uani 1 1 d . . . . .
H4B H 0.2346 0.8434 0.4625 0.042 Uiso 1 1 calc R U . . .
N5' N 0.5927(6) 0.8425(6) 0.3443(4) 0.0302(18) Uani 1 1 d . . . . .
N6' N 0.4737(6) 1.0036(5) 0.3015(3) 0.0240(16) Uani 1 1 d . . . . .
C1 C 0.2646(7) 0.4475(6) 0.1177(4) 0.0235(19) Uani 1 1 d . . . . .
C2 C 0.3608(7) 0.4808(6) 0.1227(5) 0.028(2) Uani 1 1 d . . . . .
H2 H 0.3922 0.5202 0.0907 0.033 Uiso 1 1 calc R U . . .
C3 C 0.4123(7) 0.4571(7) 0.1743(5) 0.029(2) Uani 1 1 d . . . . .
H3 H 0.4790 0.4807 0.1783 0.034 Uiso 1 1 calc R U . . .
C4 C 0.3669(7) 0.3996(6) 0.2197(5) 0.027(2) Uani 1 1 d . . . . .
H4 H 0.4020 0.3831 0.2554 0.032 Uiso 1 1 calc R U . . .
C5 C 0.2699(6) 0.3655(6) 0.2136(4) 0.0202(18) Uani 1 1 d . . . . .
C6 C 0.2279(7) 0.2875(7) 0.2565(5) 0.028(2) Uani 1 1 d . . . . .
H6A H 0.2626 0.2274 0.2430 0.033 Uiso 1 1 calc R U . . .
H6B H 0.2458 0.3004 0.2997 0.033 Uiso 1 1 calc R U . . .
C7 C 0.0939(8) 0.1821(6) 0.2373(4) 0.029(2) Uani 1 1 d . . . . .
H7A H 0.0190 0.1723 0.2448 0.035 Uiso 1 1 calc R U . . .
H7B H 0.1291 0.1344 0.2624 0.035 Uiso 1 1 calc R U . . .
C8 C 0.1267(7) 0.1670(6) 0.1684(4) 0.025(2) Uani 1 1 d . . . . .
C9 C 0.1648(8) 0.0821(6) 0.1454(5) 0.030(2) Uani 1 1 d . . . . .
H9 H 0.1725 0.0303 0.1733 0.036 Uiso 1 1 calc R U . . .
C10 C 0.1921(8) 0.0716(7) 0.0820(5) 0.038(2) Uani 1 1 d . . . . .
H10 H 0.2177 0.0126 0.0659 0.045 Uiso 1 1 calc R U . . .
C11 C 0.1819(8) 0.1478(7) 0.0422(5) 0.032(2) Uani 1 1 d . . . . .
H11 H 0.2009 0.1414 -0.0015 0.039 Uiso 1 1 calc R U . . .
C12 C 0.1441(7) 0.2331(7) 0.0659(4) 0.027(2) Uani 1 1 d . . . . .
C13 C 0.1267(7) 0.3166(6) 0.0247(4) 0.0246(19) Uani 1 1 d . . . . .
H13A H 0.0660 0.3529 0.0432 0.030 Uiso 1 1 calc R U . . .
H13B H 0.1105 0.2939 -0.0169 0.030 Uiso 1 1 calc R U . . .
C14 C 0.2088(7) 0.4661(6) 0.0601(4) 0.0247(19) Uani 1 1 d . . . . .
H14A H 0.2373 0.5228 0.0381 0.030 Uiso 1 1 calc R U . . .
H14B H 0.1352 0.4792 0.0729 0.030 Uiso 1 1 calc R U . . .
C15 C 0.0593(7) 0.3017(6) 0.3203(4) 0.026(2) Uani 1 1 d . . . . .
C16 C 0.0976(9) 0.3956(7) 0.3416(5) 0.035(2) Uani 1 1 d . . . . .
H16A H 0.1687 0.3878 0.3524 0.052 Uiso 1 1 calc R U . . .
H16B H 0.0541 0.4174 0.3786 0.052 Uiso 1 1 calc R U . . .
H16C H 0.0948 0.4422 0.3076 0.052 Uiso 1 1 calc R U . . .
C17 C 0.0724(8) 0.2263(7) 0.3711(4) 0.032(2) Uani 1 1 d . . . . .
H17A H 0.0386 0.1684 0.3600 0.048 Uiso 1 1 calc R U . . .
H17B H 0.0414 0.2493 0.4117 0.048 Uiso 1 1 calc R U . . .
H17C H 0.1458 0.2129 0.3739 0.048 Uiso 1 1 calc R U . . .
C18 C -0.0553(8) 0.3143(7) 0.3111(5) 0.033(2) Uani 1 1 d . . . . .
H18A H -0.0659 0.3716 0.2863 0.049 Uiso 1 1 calc R U . . .
H18B H -0.0946 0.3199 0.3522 0.049 Uiso 1 1 calc R U . . .
H18C H -0.0786 0.2595 0.2890 0.049 Uiso 1 1 calc R U . . .
C19 C 0.2393(7) 0.4166(8) -0.0546(4) 0.034(2) Uani 1 1 d . . . . .
C20 C 0.2523(9) 0.3298(9) -0.0956(5) 0.050(3) Uani 1 1 d . . . . .
H20A H 0.2774 0.3483 -0.1385 0.075 Uiso 1 1 calc R U . . .
H20B H 0.1859 0.2989 -0.0964 0.075 Uiso 1 1 calc R U . . .
H20C H 0.3019 0.2858 -0.0786 0.075 Uiso 1 1 calc R U . . .
C21 C 0.1493(8) 0.4784(8) -0.0720(5) 0.036(2) Uani 1 1 d . . . . .
H21A H 0.1591 0.4953 -0.1167 0.054 Uiso 1 1 calc R U . . .
H21B H 0.1454 0.5359 -0.0467 0.054 Uiso 1 1 calc R U . . .
H21C H 0.0853 0.4436 -0.0639 0.054 Uiso 1 1 calc R U . . .
C22 C 0.3378(8) 0.4733(10) -0.0588(6) 0.052(3) Uani 1 1 d . . . . .
H22A H 0.3276 0.5290 -0.0319 0.079 Uiso 1 1 calc R U . . .
H22B H 0.3550 0.4933 -0.1024 0.079 Uiso 1 1 calc R U . . .
H22C H 0.3940 0.4339 -0.0447 0.079 Uiso 1 1 calc R U . . .
C23 C -0.0051(7) 0.5690(7) 0.2072(4) 0.024(2) Uani 1 1 d . . . . .
C24 C -0.0444(8) 0.6601(7) 0.2279(5) 0.038(2) Uani 1 1 d . . . . .
H24A H -0.1197 0.6590 0.2335 0.056 Uiso 1 1 calc R U . . .
H24B H -0.0228 0.7079 0.1964 0.056 Uiso 1 1 calc R U . . .
H24C H -0.0176 0.6753 0.2680 0.056 Uiso 1 1 calc R U . . .
C25 C -0.1597(8) 0.3130(7) 0.1529(5) 0.032(2) Uani 1 1 d . . . . .
C26 C -0.2652(8) 0.2858(9) 0.1485(8) 0.058(4) Uani 1 1 d . . . . .
H26A H -0.3118 0.3344 0.1679 0.087 Uiso 1 1 calc R U . . .
H26B H -0.2775 0.2255 0.1703 0.087 Uiso 1 1 calc R U . . .
H26C H -0.2777 0.2792 0.1041 0.087 Uiso 1 1 calc R U . . .
C1' C 0.2388(7) 0.9523(6) 0.3775(4) 0.025(2) Uani 1 1 d . . . . .
C2' C 0.1410(7) 0.9803(6) 0.3708(5) 0.028(2) Uani 1 1 d . . . . .
H2' H 0.1059 1.0201 0.4015 0.033 Uiso 1 1 calc R U . . .
C3' C 0.0914(7) 0.9521(6) 0.3203(5) 0.029(2) Uani 1 1 d . . . . .
H3' H 0.0242 0.9754 0.3143 0.034 Uiso 1 1 calc R U . . .
C4' C 0.1411(7) 0.8898(7) 0.2789(4) 0.025(2) Uani 1 1 d . . . . .
H4' H 0.1075 0.8670 0.2445 0.030 Uiso 1 1 calc R U . . .
C5' C 0.2408(6) 0.8600(6) 0.2872(4) 0.0209(18) Uani 1 1 d . . . . .
C6' C 0.2890(7) 0.7778(6) 0.2497(4) 0.0225(18) Uani 1 1 d . . . . .
H6'1 H 0.2639 0.7185 0.2699 0.027 Uiso 1 1 calc R U . . .
H6'2 H 0.2646 0.7805 0.2071 0.027 Uiso 1 1 calc R U . . .
C7' C 0.4395(8) 0.6831(6) 0.2684(4) 0.028(2) Uani 1 1 d . . . . .
H7'1 H 0.5152 0.6791 0.2599 0.034 Uiso 1 1 calc R U . . .
H7'2 H 0.4100 0.6302 0.2465 0.034 Uiso 1 1 calc R U . . .
C8' C 0.4118(8) 0.6732(7) 0.3378(5) 0.032(2) Uani 1 1 d . . . . .
C9' C 0.3915(10) 0.5839(8) 0.3658(6) 0.052(3) Uani 1 1 d . . . . .
H9' H 0.3923 0.5291 0.3404 0.062 Uiso 1 1 calc R U . . .
C10' C 0.3707(12) 0.5767(11) 0.4294(7) 0.072(5) Uani 1 1 d . . . . .
H10' H 0.3579 0.5168 0.4485 0.087 Uiso 1 1 calc R U . . .
C11' C 0.3683(10) 0.6548(10) 0.4650(6) 0.056(3) Uani 1 1 d . . . . .
H11' H 0.3529 0.6501 0.5092 0.067 Uiso 1 1 calc R U . . .
C12' C 0.3883(8) 0.7416(9) 0.4375(5) 0.039(3) Uani 1 1 d . . . . .
C13' C 0.3875(8) 0.8305(9) 0.4758(5) 0.040(3) Uani 1 1 d . . . . .
H13C H 0.4432 0.8716 0.4576 0.049 Uiso 1 1 calc R U . . .
H13D H 0.4027 0.8137 0.5191 0.049 Uiso 1 1 calc R U . . .
C14' C 0.2913(8) 0.9734(8) 0.4353(4) 0.032(2) Uani 1 1 d . . . . .
H14C H 0.2570 1.0280 0.4575 0.038 Uiso 1 1 calc R U . . .
H14D H 0.3639 0.9893 0.4235 0.038 Uiso 1 1 calc R U . . .
C15' C 0.4497(7) 0.8003(6) 0.1790(4) 0.0236(19) Uani 1 1 d . . . . .
C16' C 0.3947(8) 0.8907(6) 0.1570(4) 0.027(2) Uani 1 1 d . . . . .
H16D H 0.3255 0.8753 0.1464 0.041 Uiso 1 1 calc R U . . .
H16E H 0.4340 0.9168 0.1198 0.041 Uiso 1 1 calc R U . . .
H16F H 0.3897 0.9374 0.1908 0.041 Uiso 1 1 calc R U . . .
C17' C 0.4397(8) 0.7210(7) 0.1324(5) 0.034(2) Uani 1 1 d . . . . .
H17D H 0.4767 0.6646 0.1460 0.050 Uiso 1 1 calc R U . . .
H17E H 0.4692 0.7407 0.0907 0.050 Uiso 1 1 calc R U . . .
H17F H 0.3670 0.7067 0.1306 0.050 Uiso 1 1 calc R U . . .
C18' C 0.5601(7) 0.8240(7) 0.1847(5) 0.029(2) Uani 1 1 d . . . . .
H18D H 0.5635 0.8742 0.2156 0.043 Uiso 1 1 calc R U . . .
H18E H 0.5915 0.8453 0.1438 0.043 Uiso 1 1 calc R U . . .
H18F H 0.5973 0.7678 0.1983 0.043 Uiso 1 1 calc R U . . .
C19' C 0.2461(8) 0.9108(8) 0.5474(4) 0.0349(16) Uani 1 1 d . . . . .
C20' C 0.2315(10) 0.8196(9) 0.5836(5) 0.049(3) Uani 1 1 d . . . . .
H20D H 0.1998 0.8329 0.6260 0.073 Uiso 1 1 calc R U . . .
H20E H 0.2984 0.7881 0.5865 0.073 Uiso 1 1 calc R U . . .
H20F H 0.1869 0.7785 0.5619 0.073 Uiso 1 1 calc R U . . .
C21' C 0.3230(9) 0.9738(10) 0.5755(5) 0.048(3) Uani 1 1 d . . . . .
H21D H 0.2965 0.9921 0.6181 0.072 Uiso 1 1 calc R U . . .
H21E H 0.3336 1.0305 0.5494 0.072 Uiso 1 1 calc R U . . .
H21F H 0.3886 0.9394 0.5771 0.072 Uiso 1 1 calc R U . . .
C22' C 0.1408(9) 0.9616(9) 0.5454(5) 0.048(3) Uani 1 1 d . . . . .
H22D H 0.0963 0.9239 0.5212 0.072 Uiso 1 1 calc R U . . .
H22E H 0.1504 1.0237 0.5254 0.072 Uiso 1 1 calc R U . . .
H22F H 0.1087 0.9695 0.5883 0.072 Uiso 1 1 calc R U . . .
C23' C 0.4942(7) 1.0751(7) 0.2819(4) 0.025(2) Uani 1 1 d . . . . .
C24' C 0.5209(8) 1.1671(7) 0.2556(5) 0.036(2) Uani 1 1 d . . . . .
H24D H 0.5959 1.1715 0.2488 0.054 Uiso 1 1 calc R U . . .
H24E H 0.4940 1.2165 0.2847 0.054 Uiso 1 1 calc R U . . .
H24F H 0.4910 1.1755 0.2153 0.054 Uiso 1 1 calc R U . . .
C25' C 0.6755(8) 0.8207(7) 0.3484(5) 0.034(2) Uani 1 1 d . . . . .
C26' C 0.7811(8) 0.7922(9) 0.3556(7) 0.050(3) Uani 1 1 d . . . . .
H26D H 0.8015 0.8161 0.3955 0.075 Uiso 1 1 calc R U . . .
H26E H 0.8261 0.8182 0.3208 0.075 Uiso 1 1 calc R U . . .
H26F H 0.7871 0.7232 0.3553 0.075 Uiso 1 1 calc R U . . .
S1 S 0.0587(2) 0.7407(2) 0.42000(12) 0.0377(6) Uani 1 1 d D U . . .
S2 S 0.81535(17) 1.03447(16) 0.23598(11) 0.0254(5) Uani 1 1 d . . . . .
S4 S 0.44409(18) 0.24206(18) 0.07991(12) 0.0310(5) Uani 1 1 d . . . . .
S5 S 0.68959(18) 0.52930(17) 0.26664(12) 0.0295(5) Uani 1 1 d . . . . .
F1 F 0.0797(7) 0.6350(5) 0.5187(3) 0.065(2) Uani 1 1 d . . . . .
F2 F 0.1157(7) 0.5655(6) 0.4338(5) 0.080(3) Uani 1 1 d . . . . .
F4 F 0.8257(9) 0.9640(9) 0.1239(4) 0.113(4) Uani 1 1 d . . . . .
F5 F 0.8190(10) 0.8628(8) 0.1938(7) 0.122(4) Uani 1 1 d . . . . .
F6 F 0.9576(7) 0.9358(11) 0.1733(5) 0.132(5) Uani 1 1 d . . . . .
F7 F 0.0826(6) 0.7890(6) -0.0394(3) 0.067(2) Uani 1 1 d . . . . .
F8 F 0.1949(6) 0.8731(6) 0.0001(4) 0.068(2) Uani 1 1 d . . . . .
F9 F 0.0364(7) 0.8830(7) 0.0341(5) 0.089(3) Uani 1 1 d . . . . .
F10 F 0.4302(6) 0.0749(6) 0.0308(4) 0.071(2) Uani 1 1 d . . . . .
F11 F 0.5721(5) 0.1428(5) 0.0044(3) 0.0563(19) Uani 1 1 d . . . . .
F12 F 0.5435(6) 0.0828(5) 0.0963(3) 0.063(2) Uani 1 1 d . . . . .
F13 F 0.6326(8) 0.5256(9) 0.3870(4) 0.103(4) Uani 1 1 d . . . . .
F14 F 0.7045(6) 0.3988(7) 0.3538(4) 0.078(3) Uani 1 1 d . . . . .
F15 F 0.7972(7) 0.5172(7) 0.3641(4) 0.082(3) Uani 1 1 d . . . . .
F16 F 0.2471(8) 0.3061(11) 0.4782(5) 0.133(5) Uani 1 1 d D . . . .
F17 F 0.3915(10) 0.3567(7) 0.4966(5) 0.104(4) Uani 1 1 d D . . . .
O1 O 0.1645(6) 0.7640(5) 0.4226(4) 0.0439(19) Uani 1 1 d . . . A 1
O2 O -0.0106(7) 0.8014(7) 0.4588(5) 0.041(3) Uani 0.768(19) 1 d D . P A 1
O3 O 0.0283(9) 0.7230(8) 0.3588(5) 0.051(4) Uani 0.768(19) 1 d . . P A 1
O2' O -0.030(2) 0.789(3) 0.398(2) 0.076(15) Uani 0.232(19) 1 d D U P A 2
O3' O 0.121(4) 0.690(3) 0.361(2) 0.09(2) Uani 0.232(19) 1 d . U P A 2
O4 O 0.8556(13) 1.1190(8) 0.2129(6) 0.120(6) Uani 1 1 d . . . . .
O5 O 0.8582(8) 1.0015(9) 0.2905(5) 0.083(3) Uani 1 1 d . . . . .
O6 O 0.7097(6) 1.0298(10) 0.2394(6) 0.109(5) Uani 1 1 d . . . . .
O10 O 0.5291(6) 0.2915(7) 0.0971(4) 0.059(3) Uani 1 1 d . . . . .
O11 O 0.3966(6) 0.2791(6) 0.0260(4) 0.0451(19) Uani 1 1 d . . . . .
O12 O 0.3722(5) 0.2152(6) 0.1307(4) 0.0437(19) Uani 1 1 d . . . . .
O13 O 0.6916(6) 0.6292(6) 0.2718(5) 0.054(2) Uani 1 1 d . . . . .
O14 O 0.7751(6) 0.4856(6) 0.2323(4) 0.050(2) Uani 1 1 d . . . . .
O15 O 0.5913(7) 0.4931(6) 0.2555(5) 0.064(3) Uani 1 1 d . . . . .
O16 O 0.5012(7) 0.2331(9) 0.4050(4) 0.070(3) Uani 1 1 d . . . . .
O17 O 0.3394(7) 0.1740(6) 0.3822(5) 0.060(2) Uani 1 1 d . . . . .
C1S C 0.0502(10) 0.6246(8) 0.4600(5) 0.045(3) Uani 1 1 d D . . . .
C2S C 0.8569(10) 0.9489(12) 0.1776(7) 0.066(4) Uani 1 1 d . . . . .
C3S C 0.1103(9) 0.8272(9) 0.0136(6) 0.045(3) Uani 1 1 d . . . . .
C4S C 0.5003(8) 0.1298(8) 0.0500(5) 0.035(2) Uani 1 1 d . . . . .
C5S C 0.7057(10) 0.4881(10) 0.3484(7) 0.057(3) Uani 1 1 d . . . . .
S6 S 0.3987(5) 0.2621(5) 0.4025(3) 0.043(2) Uani 0.473(9) 1 d D . P B 1
O18 O 0.3715(15) 0.3485(12) 0.3710(11) 0.058(4) Uani 0.473(9) 1 d D . P B 1
F18 F 0.373(2) 0.234(2) 0.5253(12) 0.136(9) Uani 0.473(9) 1 d D . P B 1
C6S C 0.3422(10) 0.2852(11) 0.4808(10) 0.059(6) Uani 0.473(9) 1 d D . P B 1
S6' S 0.3986(4) 0.2030(4) 0.4270(2) 0.0281(15) Uani 0.527(9) 1 d D . P B 2
O18' O 0.3938(12) 0.1500(13) 0.4852(7) 0.058(4) Uani 0.527(9) 1 d D . P B 2
F18' F 0.343(2) 0.369(2) 0.4002(12) 0.136(9) Uani 0.527(9) 1 d D . P B 2
C6S' C 0.337(2) 0.3165(16) 0.4490(8) 0.059(6) Uani 0.527(9) 1 d D . P B 2
S3 S 0.1350(4) 0.7298(3) 0.0685(2) 0.0442(11) Uani 0.801(9) 1 d D . P C 1
F3 F -0.0397(8) 0.5936(9) 0.4668(6) 0.080(4) Uani 0.801(9) 1 d D . P C 1
O7 O 0.0452(9) 0.6795(10) 0.0725(5) 0.063(4) Uani 0.801(9) 1 d D . P C 1
O8 O 0.1556(8) 0.7811(10) 0.1243(5) 0.057(3) Uani 0.801(9) 1 d D . P C 1
O9 O 0.2213(9) 0.6826(7) 0.0370(7) 0.067(3) Uani 0.801(9) 1 d D . P C 1
S3' S 0.1057(15) 0.7546(15) 0.0880(10) 0.0442(11) Uani 0.199(9) 1 d D . P C 2
F3' F -0.032(3) 0.601(4) 0.438(2) 0.080(4) Uani 0.199(9) 1 d D . P C 2
O7' O 0.001(2) 0.733(3) 0.092(2) 0.063(4) Uani 0.199(9) 1 d D . P C 2
O8' O 0.129(3) 0.834(3) 0.128(2) 0.057(3) Uani 0.199(9) 1 d D . P C 2
O9' O 0.167(3) 0.676(2) 0.108(2) 0.067(3) Uani 0.199(9) 1 d D . P C 2

loop_
_atom_site_aniso_label
_atom_site_aniso_U_11
_atom_site_aniso_U_22
_atom_site_aniso_U_33
_atom_site_aniso_U_23
_atom_site_aniso_U_13
_atom_site_aniso_U_12
Pd1 0.0161(3) 0.0169(3) 0.0203(3) -0.0016(2) 0.0020(3) -0.0019(2)
Pd2 0.0195(3) 0.0275(4) 0.0151(3) 0.0001(3) 0.0025(3) -0.0026(3)
N1 0.011(3) 0.021(4) 0.028(4) -0.003(3) -0.004(3) -0.002(3)
N2 0.020(4) 0.024(4) 0.022(4) -0.003(3) 0.004(3) -0.006(3)
N3 0.029(4) 0.019(4) 0.018(4) -0.001(3) 0.004(3) -0.001(3)
N4 0.019(4) 0.025(4) 0.022(4) 0.001(3) 0.001(3) 0.004(3)
N5 0.010(4) 0.022(4) 0.029(4) 0.000(3) 0.003(3) -0.007(3)
N6 0.019(4) 0.020(4) 0.026(4) -0.004(3) 0.001(3) 0.003(3)
N1' 0.018(4) 0.020(4) 0.016(4) 0.002(3) 0.007(3) -0.001(3)
N2' 0.021(4) 0.032(4) 0.021(4) 0.012(3) 0.001(3) 0.000(3)
N3' 0.024(4) 0.023(4) 0.015(4) 0.002(3) 0.004(3) -0.001(3)
N4' 0.033(3) 0.056(4) 0.015(3) -0.006(3) 0.006(3) -0.012(3)
N5' 0.020(4) 0.044(5) 0.026(4) 0.002(4) -0.004(3) -0.002(4)
N6' 0.023(4) 0.028(4) 0.021(4) -0.009(3) 0.001(3) -0.002(3)
C1 0.026(5) 0.021(4) 0.024(5) -0.002(4) 0.001(4) 0.001(4)
C2 0.021(5) 0.022(5) 0.039(6) -0.001(4) 0.002(4) -0.005(4)
C3 0.020(4) 0.027(5) 0.039(6) -0.012(4) 0.001(4) -0.002(4)
C4 0.024(5) 0.024(5) 0.033(5) -0.011(4) -0.005(4) 0.006(4)
C5 0.019(4) 0.017(4) 0.023(5) -0.007(3) 0.000(4) 0.005(3)
C6 0.025(5) 0.029(5) 0.029(5) 0.000(4) 0.001(4) 0.006(4)
C7 0.038(5) 0.017(4) 0.030(5) 0.000(4) 0.012(4) -0.001(4)
C8 0.027(5) 0.019(4) 0.028(5) -0.003(4) 0.004(4) 0.000(4)
C9 0.038(5) 0.018(5) 0.034(5) -0.002(4) -0.001(4) -0.001(4)
C10 0.041(6) 0.029(5) 0.041(6) -0.011(5) 0.003(5) -0.002(4)
C11 0.035(5) 0.034(5) 0.028(5) -0.011(4) -0.001(4) 0.004(4)
C12 0.025(5) 0.030(5) 0.025(5) -0.001(4) 0.002(4) -0.005(4)
C13 0.027(5) 0.027(5) 0.019(4) -0.003(4) 0.000(4) -0.003(4)
C14 0.028(5) 0.018(4) 0.028(5) 0.004(4) 0.002(4) -0.001(4)
C15 0.033(5) 0.019(4) 0.023(5) -0.003(4) 0.009(4) 0.006(4)
C16 0.055(7) 0.022(5) 0.026(5) -0.002(4) 0.000(5) 0.001(4)
C17 0.042(6) 0.028(5) 0.023(5) 0.004(4) 0.009(4) 0.009(4)
C18 0.039(6) 0.031(5) 0.027(5) 0.005(4) 0.009(4) 0.007(4)
C19 0.026(5) 0.054(7) 0.019(5) 0.008(4) 0.006(4) 0.002(5)
C20 0.048(7) 0.073(9) 0.023(6) -0.001(5) 0.013(5) 0.022(6)
C21 0.037(6) 0.041(6) 0.031(6) 0.013(5) -0.004(5) 0.001(5)
C22 0.028(6) 0.083(9) 0.045(7) 0.018(6) 0.008(5) -0.011(6)
C23 0.018(4) 0.030(5) 0.026(5) 0.002(4) -0.004(4) -0.004(4)
C24 0.040(6) 0.022(5) 0.049(7) -0.010(5) 0.004(5) 0.004(4)
C25 0.037(6) 0.027(5) 0.031(5) -0.005(4) 0.003(4) 0.004(4)
C26 0.028(6) 0.046(7) 0.100(11) 0.000(7) -0.008(6) -0.014(5)
C1' 0.035(5) 0.019(4) 0.021(5) 0.001(3) 0.005(4) -0.007(4)
C2' 0.028(5) 0.025(5) 0.028(5) 0.003(4) 0.007(4) 0.000(4)
C3' 0.025(5) 0.022(5) 0.037(6) 0.014(4) 0.004(4) 0.001(4)
C4' 0.026(5) 0.034(5) 0.014(4) 0.006(4) 0.004(4) -0.005(4)
C5' 0.021(4) 0.026(5) 0.016(4) 0.006(3) 0.003(3) -0.005(4)
C6' 0.029(5) 0.020(4) 0.018(4) 0.001(3) -0.003(4) -0.003(4)
C7' 0.036(5) 0.020(5) 0.027(5) 0.000(4) 0.007(4) 0.000(4)
C8' 0.030(5) 0.027(5) 0.036(6) 0.012(4) 0.008(4) 0.003(4)
C9' 0.065(8) 0.028(6) 0.058(8) 0.016(5) 0.009(6) 0.004(5)
C10' 0.082(10) 0.057(9) 0.071(10) 0.045(8) 0.031(8) 0.010(7)
C11' 0.069(9) 0.057(8) 0.037(7) 0.025(6) 0.016(6) 0.012(7)
C12' 0.027(5) 0.062(7) 0.028(5) 0.013(5) 0.000(4) 0.007(5)
C13' 0.030(5) 0.070(8) 0.022(5) 0.004(5) -0.004(4) -0.002(5)
C14' 0.030(5) 0.047(6) 0.018(5) -0.003(4) 0.008(4) -0.011(4)
C15' 0.033(5) 0.021(4) 0.016(4) 0.003(3) 0.006(4) 0.000(4)
C16' 0.041(6) 0.022(5) 0.017(4) -0.001(4) 0.005(4) -0.004(4)
C17' 0.042(6) 0.030(5) 0.026(5) -0.007(4) 0.008(4) -0.005(4)
C18' 0.031(5) 0.027(5) 0.027(5) 0.000(4) 0.008(4) 0.001(4)
C19' 0.033(3) 0.056(4) 0.015(3) -0.006(3) 0.006(3) -0.012(3)
C20' 0.055(7) 0.065(8) 0.025(6) 0.007(5) 0.009(5) -0.029(6)
C21' 0.047(7) 0.076(9) 0.022(5) -0.013(5) 0.001(5) -0.021(6)
C22' 0.042(6) 0.067(8) 0.033(6) -0.014(6) 0.011(5) -0.008(6)
C23' 0.020(5) 0.035(6) 0.020(5) -0.007(4) 0.007(4) -0.004(4)
C24' 0.043(6) 0.021(5) 0.043(6) -0.001(4) 0.004(5) -0.006(4)
C25' 0.032(6) 0.032(5) 0.037(6) 0.003(4) -0.005(5) -0.009(4)
C26' 0.026(6) 0.053(7) 0.071(9) 0.005(6) -0.016(6) 0.000(5)
S1 0.0425(15) 0.0443(15) 0.0269(13) 0.0112(11) -0.0037(11) -0.0179(12)
S2 0.0245(11) 0.0264(12) 0.0254(12) 0.0001(9) -0.0026(9) -0.0028(9)
S4 0.0233(12) 0.0400(14) 0.0293(13) -0.0088(10) -0.0008(10) 0.0082(10)
S5 0.0274(12) 0.0252(12) 0.0362(13) -0.0058(10) -0.0049(10) 0.0036(9)
F1 0.109(7) 0.048(4) 0.039(4) 0.006(3) 0.000(4) -0.009(4)
F2 0.091(6) 0.047(5) 0.101(7) -0.025(5) -0.006(5) -0.010(4)
F4 0.122(9) 0.175(11) 0.049(5) -0.054(6) -0.041(6) 0.048(8)
F5 0.136(10) 0.065(7) 0.168(12) -0.053(7) -0.028(9) 0.017(7)
F6 0.059(6) 0.249(15) 0.086(7) -0.084(9) -0.002(5) 0.050(8)
F7 0.067(5) 0.095(6) 0.039(4) -0.015(4) -0.001(4) -0.037(4)
F8 0.068(5) 0.075(5) 0.061(5) -0.010(4) 0.000(4) -0.035(4)
F9 0.078(6) 0.099(7) 0.094(7) -0.028(6) -0.030(5) 0.044(5)
F10 0.050(4) 0.073(5) 0.092(6) -0.042(5) -0.007(4) 0.012(4)
F11 0.048(4) 0.076(5) 0.042(4) -0.005(3) 0.013(3) 0.025(4)
F12 0.066(5) 0.067(5) 0.052(4) 0.009(4) 0.002(4) 0.032(4)
F13 0.091(7) 0.153(10) 0.057(6) -0.002(6) 0.027(5) 0.042(7)
F14 0.065(5) 0.081(6) 0.084(6) 0.041(5) 0.008(5) 0.008(4)
F15 0.073(6) 0.101(7) 0.078(6) -0.023(5) -0.044(5) 0.012(5)
F16 0.074(7) 0.237(16) 0.083(7) -0.031(8) 0.002(6) 0.079(8)
F17 0.166(10) 0.078(6) 0.077(6) -0.032(5) -0.064(7) 0.032(7)
O1 0.048(5) 0.043(4) 0.041(4) -0.001(3) -0.005(4) -0.010(4)
O2 0.030(5) 0.044(6) 0.047(7) 0.009(5) 0.005(4) 0.004(4)
O3 0.059(8) 0.065(8) 0.032(6) 0.017(5) -0.022(5) -0.030(7)
O2' 0.03(2) 0.09(3) 0.10(4) -0.03(3) -0.011(19) -0.001(17)
O3' 0.12(5) 0.07(3) 0.06(3) 0.05(2) 0.04(3) 0.04(3)
O4 0.229(17) 0.052(6) 0.090(9) 0.026(6) -0.055(10) -0.077(9)
O5 0.080(7) 0.112(9) 0.058(6) -0.006(6) -0.031(6) 0.046(7)
O6 0.021(4) 0.162(12) 0.145(11) -0.114(10) -0.006(6) 0.009(6)
O10 0.023(4) 0.082(7) 0.071(6) -0.031(5) -0.009(4) 0.010(4)
O11 0.033(4) 0.060(5) 0.042(4) -0.009(4) -0.008(3) 0.020(4)
O12 0.031(4) 0.062(5) 0.037(4) -0.014(4) 0.002(3) 0.005(4)
O13 0.041(5) 0.035(4) 0.085(7) -0.007(4) -0.010(4) 0.008(4)
O14 0.047(5) 0.055(5) 0.046(5) 0.006(4) 0.008(4) 0.015(4)
O15 0.044(5) 0.052(5) 0.101(8) -0.015(5) -0.040(5) 0.008(4)
O16 0.041(5) 0.134(10) 0.036(5) 0.002(5) -0.002(4) 0.000(5)
O17 0.061(6) 0.050(5) 0.072(6) -0.007(5) -0.017(5) 0.008(4)
C1S 0.057(7) 0.045(7) 0.030(6) -0.013(5) 0.014(5) -0.006(6)
C2S 0.042(7) 0.087(11) 0.068(10) -0.021(8) 0.008(7) 0.004(7)
C3S 0.038(6) 0.055(7) 0.044(7) -0.019(6) -0.006(5) -0.015(5)
C4S 0.033(5) 0.039(6) 0.034(6) 0.005(5) 0.002(5) 0.007(5)
C5S 0.048(8) 0.063(9) 0.061(9) -0.015(7) -0.008(7) 0.015(6)
S6 0.043(4) 0.038(4) 0.046(4) -0.004(3) 0.000(3) 0.009(3)
O18 0.047(7) 0.068(9) 0.063(9) 0.050(7) -0.029(7) -0.037(7)
F18 0.116(14) 0.19(2) 0.094(13) 0.087(14) 0.009(11) 0.036(13)
C6S 0.101(15) 0.063(14) 0.013(10) -0.009(9) -0.007(12) 0.012(12)
S6' 0.034(3) 0.029(3) 0.022(2) 0.004(2) -0.0059(19) -0.011(2)
O18' 0.047(7) 0.068(9) 0.063(9) 0.050(7) -0.029(7) -0.037(7)
F18' 0.116(14) 0.19(2) 0.094(13) 0.087(14) 0.009(11) 0.036(13)
C6S' 0.101(15) 0.063(14) 0.013(10) -0.009(9) -0.007(12) 0.012(12)
S3 0.035(2) 0.057(3) 0.042(3) -0.0023(19) -0.0083(19) -0.0055(19)
F3 0.065(6) 0.084(7) 0.094(10) 0.067(8) -0.021(7) -0.051(5)
O7 0.056(7) 0.093(10) 0.043(7) 0.020(6) -0.013(6) -0.016(6)
O8 0.033(6) 0.105(11) 0.037(5) 0.004(7) -0.018(5) 0.003(6)
O9 0.065(7) 0.034(6) 0.101(10) -0.020(6) -0.005(7) 0.008(5)
S3' 0.035(2) 0.057(3) 0.042(3) -0.0023(19) -0.0083(19) -0.0055(19)
F3' 0.065(6) 0.084(7) 0.094(10) 0.067(8) -0.021(7) -0.051(5)
O7' 0.056(7) 0.093(10) 0.043(7) 0.020(6) -0.013(6) -0.016(6)
O8' 0.033(6) 0.105(11) 0.037(5) 0.004(7) -0.018(5) 0.003(6)
O9' 0.065(7) 0.034(6) 0.101(10) -0.020(6) -0.005(7) 0.008(5)

loop_
_atom_type_symbol
_atom_type_description
_atom_type_scat_dispersion_real
_atom_type_scat_dispersion_imag
_atom_type_scat_source
C C 0.0033 0.0016 'International Tables Vol C Tables 4.2.6.8 and 6.1.1.4'
H H 0.0000 0.0000 'International Tables Vol C Tables 4.2.6.8 and 6.1.1.4'
N N 0.0061 0.0033 'International Tables Vol C Tables 4.2.6.8 and 6.1.1.4'
O O 0.0106 0.0060 'International Tables Vol C Tables 4.2.6.8 and 6.1.1.4'
F F 0.0171 0.0103 'International Tables Vol C Tables 4.2.6.8 and 6.1.1.4'
S S 0.1246 0.1234 'International Tables Vol C Tables 4.2.6.8 and 6.1.1.4'
Pd Pd -0.9988 1.0072 'International Tables Vol C Tables 4.2.6.8 and 6.1.1.4'

loop_
_geom_angle_atom_site_label_1
_geom_angle_atom_site_label_2
_geom_angle_atom_site_label_3
_geom_angle
N5 Pd1 N6 90.8(3)
N5 Pd1 N2 91.4(3)
N6 Pd1 N2 175.4(3)
N5 Pd1 N1 176.5(3)
N6 Pd1 N1 91.6(3)
N2 Pd1 N1 86.0(3)
N5 Pd1 N3 104.9(3)
N6 Pd1 N3 107.3(3)
N2 Pd1 N3 76.1(3)
N1 Pd1 N3 76.8(3)
N2' Pd2 N5' 88.1(3)
N2' Pd2 N6' 176.0(3)
N5' Pd2 N6' 93.2(3)
N2' Pd2 N1' 87.6(3)
N5' Pd2 N1' 175.2(3)
N6' Pd2 N1' 91.0(3)
N2' Pd2 N3' 76.6(3)
N5' Pd2 N3' 104.1(3)
N6' Pd2 N3' 106.7(3)
N1' Pd2 N3' 76.9(3)
C5 N1 C1 120.2(7)
C5 N1 Pd1 121.3(6)
C1 N1 Pd1 118.5(6)
C8 N2 C12 121.5(8)
C8 N2 Pd1 119.5(6)
C12 N2 Pd1 118.8(6)
C7 N3 C6 110.8(7)
C7 N3 C15 113.5(7)
C6 N3 C15 114.1(7)
C7 N3 Pd1 97.6(5)
C6 N3 Pd1 103.3(5)
C15 N3 Pd1 116.0(5)
C14 N4 C13 112.9(6)
C14 N4 C19 111.6(7)
C13 N4 C19 112.3(7)
C14 N4 H4A 106.5
C13 N4 H4A 106.5
C19 N4 H4A 106.5
C25 N5 Pd1 177.1(8)
C23 N6 Pd1 175.6(7)
C5' N1' C1' 119.5(8)
C5' N1' Pd2 120.8(6)
C1' N1' Pd2 119.6(6)
C8' N2' C12' 121.3(9)
C8' N2' Pd2 118.7(6)
C12' N2' Pd2 120.0(7)
C6' N3' C7' 110.5(7)
C6' N3' C15' 114.7(7)
C7' N3' C15' 114.7(7)
C6' N3' Pd2 101.7(5)
C7' N3' Pd2 95.6(5)
C15' N3' Pd2 117.5(5)
C13' N4' C14' 112.6(8)
C13' N4' C19' 111.7(8)
C14' N4' C19' 112.4(8)
C13' N4' H4B 106.6
C14' N4' H4B 106.6
C19' N4' H4B 106.6
C25' N5' Pd2 176.5(9)
C23' N6' Pd2 177.2(8)
C2 C1 N1 119.9(9)
C2 C1 C14 121.5(8)
N1 C1 C14 118.6(8)
C1 C2 C3 119.9(9)
C1 C2 H2 120.1
C3 C2 H2 120.1
C4 C3 C2 119.5(9)
C4 C3 H3 120.3
C2 C3 H3 120.3
C3 C4 C5 120.1(9)
C3 C4 H4 120.0
C5 C4 H4 120.0
N1 C5 C4 119.8(8)
N1 C5 C6 119.7(8)
C4 C5 C6 120.1(8)
N3 C6 C5 115.3(8)
N3 C6 H6A 108.5
C5 C6 H6A 108.5
N3 C6 H6B 108.5
C5 C6 H6B 108.5
H6A C6 H6B 107.5
N3 C7 C8 112.8(7)
N3 C7 H7A 109.0
C8 C7 H7A 109.0
N3 C7 H7B 109.0
C8 C7 H7B 109.0
H7A C7 H7B 107.8
N2 C8 C9 119.8(8)
N2 C8 C7 117.7(8)
C9 C8 C7 122.5(8)
C8 C9 C10 120.2(9)
C8 C9 H9 119.9
C10 C9 H9 119.9
C9 C10 C11 119.3(9)
C9 C10 H10 120.4
C11 C10 H10 120.4
C12 C11 C10 120.1(9)
C12 C11 H11 119.9
C10 C11 H11 119.9
N2 C12 C11 119.1(9)
N2 C12 C13 118.3(8)
C11 C12 C13 122.5(9)
C12 C13 N4 114.4(7)
C12 C13 H13A 108.7
N4 C13 H13A 108.7
C12 C13 H13B 108.7
N4 C13 H13B 108.7
H13A C13 H13B 107.6
C1 C14 N4 112.0(7)
C1 C14 H14A 109.2
N4 C14 H14A 109.2
C1 C14 H14B 109.2
N4 C14 H14B 109.2
H14A C14 H14B 107.9
N3 C15 C16 109.2(7)
N3 C15 C18 109.3(8)
C16 C15 C18 107.8(8)
N3 C15 C17 111.7(7)
C16 C15 C17 109.7(8)
C18 C15 C17 109.1(8)
C15 C16 H16A 109.5
C15 C16 H16B 109.5
H16A C16 H16B 109.5
C15 C16 H16C 109.5
H16A C16 H16C 109.5
H16B C16 H16C 109.5
C15 C17 H17A 109.5
C15 C17 H17B 109.5
H17A C17 H17B 109.5
C15 C17 H17C 109.5
H17A C17 H17C 109.5
H17B C17 H17C 109.5
C15 C18 H18A 109.5
C15 C18 H18B 109.5
H18A C18 H18B 109.5
C15 C18 H18C 109.5
H18A C18 H18C 109.5
H18B C18 H18C 109.5
C20 C19 C21 111.2(9)
C20 C19 C22 111.0(9)
C21 C19 C22 110.4(10)
C20 C19 N4 108.2(8)
C21 C19 N4 108.9(7)
C22 C19 N4 107.0(8)
C19 C20 H20A 109.5
C19 C20 H20B 109.5
H20A C20 H20B 109.5
C19 C20 H20C 109.5
H20A C20 H20C 109.5
H20B C20 H20C 109.5
C19 C21 H21A 109.5
C19 C21 H21B 109.5
H21A C21 H21B 109.5
C19 C21 H21C 109.5
H21A C21 H21C 109.5
H21B C21 H21C 109.5
C19 C22 H22A 109.5
C19 C22 H22B 109.5
H22A C22 H22B 109.5
C19 C22 H22C 109.5
H22A C22 H22C 109.5
H22B C22 H22C 109.5
N6 C23 C24 179.0(11)
C23 C24 H24A 109.5
C23 C24 H24B 109.5
H24A C24 H24B 109.5
C23 C24 H24C 109.5
H24A C24 H24C 109.5
H24B C24 H24C 109.5
N5 C25 C26 179.0(12)
C25 C26 H26A 109.5
C25 C26 H26B 109.5
H26A C26 H26B 109.5
C25 C26 H26C 109.5
H26A C26 H26C 109.5
H26B C26 H26C 109.5
C2' C1' N1' 120.0(9)
C2' C1' C14' 122.4(9)
N1' C1' C14' 117.4(8)
C1' C2' C3' 121.1(9)
C1' C2' H2' 119.4
C3' C2' H2' 119.4
C4' C3' C2' 118.4(9)
C4' C3' H3' 120.8
C2' C3' H3' 120.8
C3' C4' C5' 119.7(9)
C3' C4' H4' 120.1
C5' C4' H4' 120.1
N1' C5' C4' 120.5(8)
N1' C5' C6' 119.1(8)
C4' C5' C6' 120.0(8)
N3' C6' C5' 115.6(7)
N3' C6' H6'1 108.4
C5' C6' H6'1 108.4
N3' C6' H6'2 108.4
C5' C6' H6'2 108.4
H6'1 C6' H6'2 107.4
N3' C7' C8' 112.1(7)
N3' C7' H7'1 109.2
C8' C7' H7'1 109.2
N3' C7' H7'2 109.2
C8' C7' H7'2 109.2
H7'1 C7' H7'2 107.9
N2' C8' C9' 118.8(10)
N2' C8' C7' 119.9(8)
C9' C8' C7' 121.2(10)
C10' C9' C8' 119.8(13)
C10' C9' H9' 120.1
C8' C9' H9' 120.1
C11' C10' C9' 119.8(12)
C11' C10' H10' 120.1
C9' C10' H10' 120.1
C10' C11' C12' 120.2(11)
C10' C11' H11' 119.9
C12' C11' H11' 119.9
N2' C12' C11' 120.1(11)
N2' C12' C13' 118.1(10)
C11' C12' C13' 121.8(10)
C12' C13' N4' 114.0(9)
C12' C13' H13C 108.8
N4' C13' H13C 108.8
C12' C13' H13D 108.8
N4' C13' H13D 108.8
H13C C13' H13D 107.7
C1' C14' N4' 108.9(8)
C1' C14' H14C 109.9
N4' C14' H14C 109.9
C1' C14' H14D 109.9
N4' C14' H14D 109.9
H14C C14' H14D 108.3
C18' C15' N3' 108.5(7)
C18' C15' C17' 111.8(8)
N3' C15' C17' 110.8(7)
C18' C15' C16' 107.5(7)
N3' C15' C16' 108.3(7)
C17' C15' C16' 109.9(8)
C15' C16' H16D 109.5
C15' C16' H16E 109.5
H16D C16' H16E 109.5
C15' C16' H16F 109.5
H16D C16' H16F 109.5
H16E C16' H16F 109.5
C15' C17' H17D 109.5
C15' C17' H17E 109.5
H17D C17' H17E 109.5
C15' C17' H17F 109.5
H17D C17' H17F 109.5
H17E C17' H17F 109.5
C15' C18' H18D 109.5
C15' C18' H18E 109.5
H18D C18' H18E 109.5
C15' C18' H18F 109.5
H18D C18' H18F 109.5
H18E C18' H18F 109.5
C20' C19' C21' 111.8(10)
C20' C19' C22' 109.0(9)
C21' C19' C22' 111.2(10)
C20' C19' N4' 107.9(9)
C21' C19' N4' 109.2(8)
C22' C19' N4' 107.6(8)
C19' C20' H20D 109.5
C19' C20' H20E 109.5
H20D C20' H20E 109.5
C19' C20' H20F 109.5
H20D C20' H20F 109.5
H20E C20' H20F 109.5
C19' C21' H21D 109.5
C19' C21' H21E 109.5
H21D C21' H21E 109.5
C19' C21' H21F 109.5
H21D C21' H21F 109.5
H21E C21' H21F 109.5
C19' C22' H22D 109.5
C19' C22' H22E 109.5
H22D C22' H22E 109.5
C19' C22' H22F 109.5
H22D C22' H22F 109.5
H22E C22' H22F 109.5
N6' C23' C24' 179.2(10)
C23' C24' H24D 109.5
C23' C24' H24E 109.5
H24D C24' H24E 109.5
C23' C24' H24F 109.5
H24D C24' H24F 109.5
H24E C24' H24F 109.5
N5' C25' C26' 178.4(12)
C25' C26' H26D 109.5
C25' C26' H26E 109.5
H26D C26' H26E 109.5
C25' C26' H26F 109.5
H26D C26' H26F 109.5
H26E C26' H26F 109.5
O3 S1 O1 115.5(6)
O3 S1 O2 115.2(7)
O1 S1 O2 112.8(5)
O2' S1 O3' 108(3)
O3 S1 C1S 104.2(6)
O1 S1 C1S 102.9(5)
O2' S1 C1S 122.5(18)
O2 S1 C1S 104.3(5)
O3' S1 C1S 88.2(14)
O6 S2 O4 115.1(10)
O6 S2 O5 113.8(9)
O4 S2 O5 113.8(8)
O6 S2 C2S 103.4(6)
O4 S2 C2S 105.0(9)
O5 S2 C2S 104.1(7)
O10 S4 O12 115.2(5)
O10 S4 O11 115.7(6)
O12 S4 O11 113.7(5)
O10 S4 C4S 103.6(5)
O12 S4 C4S 104.2(5)
O11 S4 C4S 102.0(5)
O14 S5 O13 116.4(5)
O14 S5 O15 115.5(6)
O13 S5 O15 114.3(5)
O14 S5 C5S 102.0(5)
O13 S5 C5S 103.0(6)
O15 S5 C5S 102.5(6)
F3 C1S F2 113.3(12)
F3' C1S F2 102(4)
F3 C1S F1 106.0(11)
F3' C1S F1 135(3)
F2 C1S F1 104.5(11)
F3 C1S S1 113.4(10)
F3' C1S S1 96(2)
F2 C1S S1 111.0(8)
F1 C1S S1 108.0(7)
F4 C2S F6 110.7(13)
F4 C2S F5 103.4(14)
F6 C2S F5 104.4(15)
F4 C2S S2 115.1(12)
F6 C2S S2 111.7(11)
F5 C2S S2 110.7(11)
F9 C3S F8 111.3(11)
F9 C3S F7 106.8(10)
F8 C3S F7 108.3(10)
F9 C3S S3 113.4(9)
F8 C3S S3 109.2(9)
F7 C3S S3 107.6(8)
F9 C3S S3' 94.1(11)
F8 C3S S3' 115.4(10)
F7 C3S S3' 119.8(10)
F11 C4S F10 109.5(9)
F11 C4S F12 107.6(8)
F10 C4S F12 106.7(9)
F11 C4S S4 111.7(8)
F10 C4S S4 111.4(7)
F12 C4S S4 109.8(7)
F14 C5S F13 109.5(13)
F14 C5S F15 107.9(11)
F13 C5S F15 109.1(12)
F14 C5S S5 112.6(10)
F13 C5S S5 109.5(9)
F15 C5S S5 108.1(10)
O16 S6 O18 121.5(10)
O16 S6 O17 106.7(7)
O18 S6 O17 113.7(9)
O16 S6 C6S 109.3(7)
O18 S6 C6S 100.6(12)
O17 S6 C6S 103.4(7)
F16 C6S F17 110.9(17)
F16 C6S F18 121(2)
F17 C6S F18 93(2)
F16 C6S S6 108.7(12)
F17 C6S S6 102.5(11)
F18 C6S S6 117.6(18)
O17 S6' O18' 117.3(8)
O17 S6' O16 116.1(6)
O18' S6' O16 114.0(8)
O17 S6' C6S' 101.2(10)
O18' S6' C6S' 104.0(11)
O16 S6' C6S' 100.8(11)
F18' C6S' F16 117(3)
F18' C6S' F17 110(2)
F16 C6S' F17 101.6(16)
F18' C6S' S6' 108(2)
F16 C6S' S6' 112.0(17)
F17 C6S' S6' 107.9(17)
O7 S3 O9 114.8(8)
O7 S3 O8 116.1(8)
O9 S3 O8 115.3(7)
O7 S3 C3S 103.8(6)
O9 S3 C3S 102.4(7)
O8 S3 C3S 101.5(7)
O7' S3' O9' 111(2)
O7' S3' O8' 113(2)
O9' S3' O8' 106(2)
O7' S3' C3S 98(2)
O9' S3' C3S 133(2)
O8' S3' C3S 95(2)

loop_
_geom_bond_atom_site_label_1
_geom_bond_atom_site_label_2
_geom_bond_distance
Pd1 N5 1.987(7)
Pd1 N6 1.995(7)
Pd1 N2 1.999(7)
Pd1 N1 2.010(7)
Pd1 N3 2.525(7)
Pd2 N2' 1.982(7)
Pd2 N5' 2.005(8)
Pd2 N6' 2.017(8)
Pd2 N1' 2.025(7)
Pd2 N3' 2.539(7)
N1 C5 1.341(11)
N1 C1 1.372(11)
N2 C8 1.352(12)
N2 C12 1.364(12)
N3 C7 1.442(11)
N3 C6 1.459(12)
N3 C15 1.510(11)
N4 C14 1.514(11)
N4 C13 1.538(11)
N4 C19 1.567(11)
N4 H4A 1.0000
N5 C25 1.118(12)
N6 C23 1.143(12)
N1' C5' 1.333(11)
N1' C1' 1.372(11)
N2' C8' 1.330(13)
N2' C12' 1.355(13)
N3' C6' 1.461(11)
N3' C7' 1.482(11)
N3' C15' 1.508(10)
N4' C13' 1.523(14)
N4' C14' 1.538(13)
N4' C19' 1.557(11)
N4' H4B 1.0000
N5' C25' 1.129(13)
N6' C23' 1.122(12)
C1 C2 1.364(13)
C1 C14 1.504(13)
C2 C3 1.376(14)
C2 H2 0.9500
C3 C4 1.363(14)
C3 H3 0.9500
C4 C5 1.383(13)
C4 H4 0.9500
C5 C6 1.510(13)
C6 H6A 0.9900
C6 H6B 0.9900
C7 C8 1.512(13)
C7 H7A 0.9900
C7 H7B 0.9900
C8 C9 1.371(13)
C9 C10 1.378(15)
C9 H9 0.9500
C10 C11 1.380(15)
C10 H10 0.9500
C11 C12 1.379(13)
C11 H11 0.9500
C12 C13 1.494(13)
C13 H13A 0.9900
C13 H13B 0.9900
C14 H14A 0.9900
C14 H14B 0.9900
C15 C16 1.518(13)
C15 C18 1.533(14)
C15 C17 1.535(13)
C16 H16A 0.9800
C16 H16B 0.9800
C16 H16C 0.9800
C17 H17A 0.9800
C17 H17B 0.9800
C17 H17C 0.9800
C18 H18A 0.9800
C18 H18B 0.9800
C18 H18C 0.9800
C19 C20 1.515(16)
C19 C21 1.521(14)
C19 C22 1.526(15)
C20 H20A 0.9800
C20 H20B 0.9800
C20 H20C 0.9800
C21 H21A 0.9800
C21 H21B 0.9800
C21 H21C 0.9800
C22 H22A 0.9800
C22 H22B 0.9800
C22 H22C 0.9800
C23 C24 1.438(13)
C24 H24A 0.9800
C24 H24B 0.9800
C24 H24C 0.9800
C25 C26 1.450(15)
C26 H26A 0.9800
C26 H26B 0.9800
C26 H26C 0.9800
C1' C2' 1.349(14)
C1' C14' 1.498(13)
C2' C3' 1.371(14)
C2' H2' 0.9500
C3' C4' 1.369(13)
C3' H3' 0.9500
C4' C5' 1.387(13)
C4' H4' 0.9500
C5' C6' 1.514(12)
C6' H6'1 0.9900
C6' H6'2 0.9900
C7' C8' 1.500(13)
C7' H7'1 0.9900
C7' H7'2 0.9900
C8' C9' 1.415(14)
C9' C10' 1.367(19)
C9' H9' 0.9500
C10' C11' 1.35(2)
C10' H10' 0.9500
C11' C12' 1.379(17)
C11' H11' 0.9500
C12' C13' 1.506(17)
C13' H13C 0.9900
C13' H13D 0.9900
C14' H14C 0.9900
C14' H14D 0.9900
C15' C18' 1.502(13)
C15' C17' 1.522(13)
C15' C16' 1.547(13)
C16' H16D 0.9800
C16' H16E 0.9800
C16' H16F 0.9800
C17' H17D 0.9800
C17' H17E 0.9800
C17' H17F 0.9800
C18' H18D 0.9800
C18' H18E 0.9800
C18' H18F 0.9800
C19' C20' 1.507(16)
C19' C21' 1.523(14)
C19' C22' 1.544(16)
C20' H20D 0.9800
C20' H20E 0.9800
C20' H20F 0.9800
C21' H21D 0.9800
C21' H21E 0.9800
C21' H21F 0.9800
C22' H22D 0.9800
C22' H22E 0.9800
C22' H22F 0.9800
C23' C24' 1.452(13)
C24' H24D 0.9800
C24' H24E 0.9800
C24' H24F 0.9800
C25' C26' 1.450(15)
C26' H26D 0.9800
C26' H26E 0.9800
C26' H26F 0.9800
S1 O3 1.425(10)
S1 O1 1.433(8)
S1 O2' 1.445(11)
S1 O2 1.448(10)
S1 O3' 1.60(5)
S1 C1S 1.849(12)
S2 O6 1.378(9)
S2 O4 1.387(10)
S2 O5 1.408(10)
S2 C2S 1.789(15)
S4 O10 1.403(8)
S4 O12 1.426(8)
S4 O11 1.445(8)
S4 C4S 1.835(11)
S5 O14 1.416(8)
S5 O13 1.422(8)
S5 O15 1.431(9)
S5 C5S 1.865(15)
F1 C1S 1.354(14)
F2 C1S 1.280(14)
F4 C2S 1.265(18)
F5 C2S 1.356(19)
F6 C2S 1.320(16)
F7 C3S 1.340(13)
F8 C3S 1.303(13)
F9 C3S 1.283(14)
F10 C4S 1.308(13)
F11 C4S 1.306(12)
F12 C4S 1.346(12)
F13 C5S 1.312(15)
F14 C5S 1.270(16)
F15 C5S 1.343(16)
F16 C6S 1.276(11)
F16 C6S' 1.29(3)
F17 C6S 1.276(11)
F17 C6S' 1.42(3)
O16 S6 1.398(11)
O16 S6' 1.453(10)
O17 S6' 1.354(10)
O17 S6 1.567(11)
C1S F3 1.258(14)
C1S F3' 1.258(15)
C3S S3 1.846(14)
C3S S3' 1.88(2)
S6 O18 1.446(12)
S6 C6S 1.80(2)
F18 C6S 1.276(11)
S6' O18' 1.445(12)
S6' C6S' 1.83(3)
F18' C6S' 1.277(11)
S3 O7 1.380(11)
S3 O9 1.419(12)
S3 O8 1.449(12)
S3' O7' 1.40(2)
S3' O9' 1.44(2)
S3' O8' 1.48(2)

loop_
_geom_torsion_atom_site_label_1
_geom_torsion_atom_site_label_2
_geom_torsion_atom_site_label_3
_geom_torsion_atom_site_label_4
_geom_torsion
C5 N1 C1 C2 -8.9(12)
Pd1 N1 C1 C2 169.8(7)
C5 N1 C1 C14 170.4(7)
Pd1 N1 C1 C14 -10.9(10)
N1 C1 C2 C3 3.6(13)
C14 C1 C2 C3 -175.7(8)
C1 C2 C3 C4 0.7(13)
C2 C3 C4 C5 0.1(13)
C1 N1 C5 C4 9.7(12)
Pd1 N1 C5 C4 -169.0(6)
C1 N1 C5 C6 -163.6(8)
Pd1 N1 C5 C6 17.6(10)
C3 C4 C5 N1 -5.3(12)
C3 C4 C5 C6 168.0(8)
C7 N3 C6 C5 119.0(8)
C15 N3 C6 C5 -111.4(9)
Pd1 N3 C6 C5 15.4(8)
N1 C5 C6 N3 -23.1(11)
C4 C5 C6 N3 163.6(8)
C6 N3 C7 C8 -66.8(10)
C15 N3 C7 C8 163.3(8)
Pd1 N3 C7 C8 40.6(8)
C12 N2 C8 C9 -0.8(13)
Pd1 N2 C8 C9 -176.8(7)
C12 N2 C8 C7 179.9(8)
Pd1 N2 C8 C7 3.9(11)
N3 C7 C8 N2 -36.9(12)
N3 C7 C8 C9 143.9(9)
N2 C8 C9 C10 -0.3(15)
C7 C8 C9 C10 179.0(10)
C8 C9 C10 C11 0.9(16)
C9 C10 C11 C12 -0.4(16)
C8 N2 C12 C11 1.3(13)
Pd1 N2 C12 C11 177.2(7)
C8 N2 C12 C13 177.8(8)
Pd1 N2 C12 C13 -6.2(11)
C10 C11 C12 N2 -0.6(14)
C10 C11 C12 C13 -177.0(9)
N2 C12 C13 N4 91.3(10)
C11 C12 C13 N4 -92.3(11)
C14 N4 C13 C12 -96.0(9)
C19 N4 C13 C12 136.8(8)
C2 C1 C14 N4 98.2(10)
N1 C1 C14 N4 -81.0(9)
C13 N4 C14 C1 95.1(9)
C19 N4 C14 C1 -137.3(7)
C7 N3 C15 C16 173.9(8)
C6 N3 C15 C16 45.6(10)
Pd1 N3 C15 C16 -74.3(8)
C7 N3 C15 C18 -68.5(10)
C6 N3 C15 C18 163.3(7)
Pd1 N3 C15 C18 43.4(8)
C7 N3 C15 C17 52.3(11)
C6 N3 C15 C17 -75.9(10)
Pd1 N3 C15 C17 164.2(6)
C14 N4 C19 C20 177.6(8)
C13 N4 C19 C20 -54.5(10)
C14 N4 C19 C21 -61.4(10)
C13 N4 C19 C21 66.5(10)
C14 N4 C19 C22 57.9(10)
C13 N4 C19 C22 -174.1(8)
C5' N1' C1' C2' -8.4(12)
Pd2 N1' C1' C2' 169.7(6)
C5' N1' C1' C14' 166.5(8)
Pd2 N1' C1' C14' -15.3(10)
N1' C1' C2' C3' 1.3(13)
C14' C1' C2' C3' -173.5(9)
C1' C2' C3' C4' 4.2(13)
C2' C3' C4' C5' -2.7(13)
C1' N1' C5' C4' 9.9(12)
Pd2 N1' C5' C4' -168.2(6)
C1' N1' C5' C6' -162.7(7)
Pd2 N1' C5' C6' 19.1(10)
C3' C4' C5' N1' -4.4(13)
C3' C4' C5' C6' 168.2(8)
C7' N3' C6' C5' 122.2(8)
C15' N3' C6' C5' -106.3(8)
Pd2 N3' C6' C5' 21.6(8)
N1' C5' C6' N3' -29.4(11)
C4' C5' C6' N3' 157.9(8)
C6' N3' C7' C8' -64.3(10)
C15' N3' C7' C8' 164.1(8)
Pd2 N3' C7' C8' 40.4(8)
C12' N2' C8' C9' -1.5(15)
Pd2 N2' C8' C9' 177.9(8)
C12' N2' C8' C7' -178.4(9)
Pd2 N2' C8' C7' 0.9(12)
N3' C7' C8' N2' -35.7(13)
N3' C7' C8' C9' 147.4(10)
N2' C8' C9' C10' 0.3(18)
C7' C8' C9' C10' 177.3(12)
C8' C9' C10' C11' 1(2)
C9' C10' C11' C12' -1(2)
C8' N2' C12' C11' 1.4(15)
Pd2 N2' C12' C11' -177.9(9)
C8' N2' C12' C13' -179.4(9)
Pd2 N2' C12' C13' 1.3(12)
C10' C11' C12' N2' 0(2)
C10' C11' C12' C13' -179.4(12)
N2' C12' C13' N4' 84.6(11)
C11' C12' C13' N4' -96.2(13)
C14' N4' C13' C12' -103.2(10)
C19' N4' C13' C12' 129.2(9)
C2' C1' C14' N4' 98.5(10)
N1' C1' C14' N4' -76.4(9)
C13' N4' C14' C1' 102.8(9)
C19' N4' C14' C1' -130.0(8)
C6' N3' C15' C18' 161.5(7)
C7' N3' C15' C18' -69.0(9)
Pd2 N3' C15' C18' 42.1(8)
C6' N3' C15' C17' -75.4(9)
C7' N3' C15' C17' 54.1(10)
Pd2 N3' C15' C17' 165.2(6)
C6' N3' C15' C16' 45.2(9)
C7' N3' C15' C16' 174.7(7)
Pd2 N3' C15' C16' -74.2(8)
C13' N4' C19' C20' -59.3(11)
C14' N4' C19' C20' 173.0(8)
C13' N4' C19' C21' 62.4(12)
C14' N4' C19' C21' -65.2(11)
C13' N4' C19' C22' -176.8(9)
C14' N4' C19' C22' 55.6(10)
O3 S1 C1S F3 -63.8(12)
O1 S1 C1S F3 175.3(11)
O2' S1 C1S F3 -1(3)
O2 S1 C1S F3 57.4(12)
O3' S1 C1S F3 -112(3)
O3 S1 C1S F3' -40(3)
O1 S1 C1S F3' -161(3)
O2' S1 C1S F3' 22(4)
O2 S1 C1S F3' 81(3)
O3' S1 C1S F3' -88(4)
O3 S1 C1S F2 65.1(11)
O1 S1 C1S F2 -55.8(10)
O2' S1 C1S F2 128(2)
O2 S1 C1S F2 -173.7(9)
O3' S1 C1S F2 17(2)
O3 S1 C1S F1 179.1(9)
O1 S1 C1S F1 58.1(9)
O2' S1 C1S F1 -118(2)
O2 S1 C1S F1 -59.8(9)
O3' S1 C1S F1 131(2)
O6 S2 C2S F4 60.0(15)
O4 S2 C2S F4 -61.0(14)
O5 S2 C2S F4 179.1(13)
O6 S2 C2S F6 -172.6(14)
O4 S2 C2S F6 66.4(15)
O5 S2 C2S F6 -53.5(15)
O6 S2 C2S F5 -56.8(14)
O4 S2 C2S F5 -177.8(12)
O5 S2 C2S F5 62.3(12)
O10 S4 C4S F11 -56.2(9)
O12 S4 C4S F11 -177.2(8)
O11 S4 C4S F11 64.3(9)
O10 S4 C4S F10 -179.1(9)
O12 S4 C4S F10 60.0(9)
O11 S4 C4S F10 -58.5(9)
O10 S4 C4S F12 63.0(9)
O12 S4 C4S F12 -58.0(8)
O11 S4 C4S F12 -176.5(7)
O14 S5 C5S F14 -59.8(11)
O13 S5 C5S F14 179.1(9)
O15 S5 C5S F14 60.1(10)
O14 S5 C5S F13 178.1(11)
O13 S5 C5S F13 57.0(12)
O15 S5 C5S F13 -62.0(12)
O14 S5 C5S F15 59.3(10)
O13 S5 C5S F15 -61.7(9)
O15 S5 C5S F15 179.2(8)
S6' O16 S6 O18 178.5(14)
S6' O16 S6 O17 -48.9(6)
S6' O16 S6 C6S 62.2(7)
S6' O17 S6 O16 57.3(7)
S6' O17 S6 O18 -166.0(13)
S6' O17 S6 C6S -57.9(7)
C6S' F16 C6S F17 75(2)
C6S' F16 C6S F18 -178(4)
C6S' F16 C6S S6 -37(2)
C6S' F17 C6S F16 -68(2)
C6S' F17 C6S F18 167(3)
C6S' F17 C6S S6 48(2)
O16 S6 C6S F16 -176.2(12)
O18 S6 C6S F16 54.9(14)
O17 S6 C6S F16 -62.8(13)
O16 S6 C6S F17 66.4(12)
O18 S6 C6S F17 -62.5(12)
O17 S6 C6S F17 179.8(9)
O16 S6 C6S F18 -34(2)
O18 S6 C6S F18 -163(2)
O17 S6 C6S F18 80(2)
S6 O17 S6' O18' 160.8(12)
S6 O17 S6' O16 -59.7(7)
S6 O17 S6' C6S' 48.4(9)
S6 O16 S6' O17 68.6(8)
S6 O16 S6' O18' -150.5(11)
S6 O16 S6' C6S' -39.7(8)
C6S F16 C6S' F18' -175(4)
C6S F16 C6S' F17 -55.5(18)
C6S F16 C6S' S6' 59.4(19)
C6S F17 C6S' F18' -174(4)
C6S F17 C6S' F16 61(2)
C6S F17 C6S' S6' -57(2)
O17 S6' C6S' F18' -61(2)
O18' S6' C6S' F18' 177(2)
O16 S6' C6S' F18' 58(2)
O17 S6' C6S' F16 69.2(15)
O18' S6' C6S' F16 -52.9(18)
O16 S6' C6S' F16 -171.2(14)
O17 S6' C6S' F17 -179.8(13)
O18' S6' C6S' F17 58.1(17)
O16 S6' C6S' F17 -60.2(15)
F9 C3S S3 O7 63.1(11)
F8 C3S S3 O7 -172.2(9)
F7 C3S S3 O7 -54.8(10)
S3' C3S S3 O7 76.0(18)
F9 C3S S3 O9 -177.1(9)
F8 C3S S3 O9 -52.4(9)
F7 C3S S3 O9 64.9(9)
S3' C3S S3 O9 -164.3(19)
F9 C3S S3 O8 -57.7(10)
F8 C3S S3 O8 67.0(9)
F7 C3S S3 O8 -175.7(8)
S3' C3S S3 O8 -44.8(17)
F9 C3S S3' O7' 53(2)
F8 C3S S3' O7' 169(2)
F7 C3S S3' O7' -59(2)
S3 C3S S3' O7' -115(3)
F9 C3S S3' O9' -177(2)
F8 C3S S3' O9' -61(3)
F7 C3S S3' O9' 71(3)
S3 C3S S3' O9' 15(2)
F9 C3S S3' O8' -60.7(19)
F8 C3S S3' O8' 55(2)
F7 C3S S3' O8' -172.7(19)
S3 C3S S3' O8' 131(3)
